data_7234817
loop_
_publ_author_name
'Ashraf, Abida'
'Khalid, Muhammad'
'Tahir, Muhammad Nawaz'
'Yaqub, Muhammad'
'Naseer, Muhammad Moazzam'
'Kamal, Ghulam Mustafa'
'Saifullah, Bullo'
'Braga, Ataualpa Albert Carmo'
'Shafiq, Zahid'
'Rauf, Waqar'

_publ_section_title
;
 A facile and concise route to (hydroxybenzoyl)pyrido[2,3-d]pyrimidine
 heterocycle derivatives: synthesis, and structural, spectral and
 computational exploration
;
_journal_issue 59
_journal_name_full 'RSC Advances'
_journal_page_first 34567
_journal_paper_doi 10.1039/C9RA05415D
_journal_volume 9
_journal_year 2019
_chemical_formula_iupac 'C18 H17 N3 O4'
_chemical_formula_moiety 'C18 H17 N3 O4'
_chemical_formula_sum 'C18 H17 N3 O4'
_chemical_formula_weight 339.34
_chemical_name_systematic
;
6-(2-Hydroxy-5-isopropylbenzoyl)-1-methylpyrido[2,3-d]pyrimidine-2,4(1H,3H)
-dione
;
_space_group_crystal_system triclinic
_space_group_IT_number 2
_space_group_name_Hall '-P 1'
_space_group_name_H-M_alt 'P -1'
_symmetry_space_group_name_Hall '-P 1'
_symmetry_space_group_name_H-M 'P -1'
_atom_sites_solution_hydrogens geom
_atom_sites_solution_primary direct
_atom_sites_solution_secondary difmap
_audit_creation_method SHELXL-2014/7
_audit_update_record
;
2019-04-11 deposited with the CCDC.    2019-09-11 downloaded from the CCDC.
;
_cell_angle_alpha 105.870(2)
_cell_angle_beta 98.586(2)
_cell_angle_gamma 102.351(4)
_cell_formula_units_Z 2
_cell_length_a 8.4030(4)
_cell_length_b 9.6898(4)
_cell_length_c 10.9110(7)
_cell_measurement_reflns_used 2687
_cell_measurement_temperature 296(2)
_cell_measurement_theta_max 27.915
_cell_measurement_theta_min 2.706
_cell_volume 814.10(8)
_computing_cell_refinement 'SAINT (Bruker, 2007)'
_computing_data_collection 'APEX2 (Bruker, 2007)'
_computing_data_reduction 'SAINT (Bruker, 2007)'
_computing_molecular_graphics 'ORTEP-3 for Windows (Farrugia, 1997) and PLATON (Spek, 2009)'
_computing_publication_material
;
WinGX (Farrugia, 1999) and PLATON (Spek, 2009)
;
_computing_structure_refinement 'SHELXL-2014/6  (Sheldrick, 2015)'
_computing_structure_solution 'SHELXS97 (Sheldrick, 2008)'
_diffrn_ambient_temperature 296(2)
_diffrn_detector_area_resol_mean 0.78
_diffrn_measured_fraction_theta_full 0.986
_diffrn_measured_fraction_theta_max 0.986
_diffrn_measurement_device_type 'Bruker Kappa APEXII CCD'
_diffrn_measurement_method \w
_diffrn_radiation_monochromator graphite
_diffrn_radiation_source 'fine-focus sealed tube'
_diffrn_radiation_type MoK\a
_diffrn_radiation_wavelength 0.71073
_diffrn_reflns_av_R_equivalents 0.0323
_diffrn_reflns_av_unetI/netI 0.0431
_diffrn_reflns_limit_h_max 10
_diffrn_reflns_limit_h_min -10
_diffrn_reflns_limit_k_max 11
_diffrn_reflns_limit_k_min -11
_diffrn_reflns_limit_l_max 13
_diffrn_reflns_limit_l_min -13
_diffrn_reflns_number 8321
_diffrn_reflns_theta_full 26.000
_diffrn_reflns_theta_max 26.000
_diffrn_reflns_theta_min 2.863
_diffrn_standards_number 0
_exptl_absorpt_coefficient_mu 0.100
_exptl_absorpt_correction_T_max 0.985
_exptl_absorpt_correction_T_min 0.940
_exptl_absorpt_correction_type multi-scan
_exptl_absorpt_process_details '(SADABS; Bruker, 2005)'
_exptl_crystal_colour yellow
_exptl_crystal_density_diffrn 1.384
_exptl_crystal_density_method 'not measured'
_exptl_crystal_description prism
_exptl_crystal_F_000 356
_exptl_crystal_size_max 0.41
_exptl_crystal_size_mid 0.30
_exptl_crystal_size_min 0.27
_refine_diff_density_max 0.230
_refine_diff_density_min -0.226
_refine_diff_density_rms 0.057
_refine_ls_goodness_of_fit_ref 1.040
_refine_ls_hydrogen_treatment constr
_refine_ls_matrix_type full
_refine_ls_number_parameters 230
_refine_ls_number_reflns 3154
_refine_ls_number_restraints 0
_refine_ls_restrained_S_all 1.040
_refine_ls_R_factor_all 0.0656
_refine_ls_R_factor_gt 0.0478
_refine_ls_shift/su_max 0.000
_refine_ls_shift/su_mean 0.000
_refine_ls_structure_factor_coef Fsqd
_refine_ls_weighting_details 'w=1/[\s^2^(Fo^2^)+(0.0859P)^2^+0.1335P] where P=(Fo^2^+2Fc^2^)/3'
_refine_ls_weighting_scheme calc
_refine_ls_wR_factor_gt 0.1379
_refine_ls_wR_factor_ref 0.1557
_reflns_number_gt 2336
_reflns_number_total 3154
_reflns_threshold_expression I>2\s(I)
_cod_data_source_file c9ra05415d2.cif
_cod_data_source_block MS7BZUTRANSFORMED
_cod_original_cell_volume 814.10(7)
_cod_database_code 7234817
_shelx_shelxl_version_number 2014/7
_shelx_space_group_comment
;
The symmetry employed for this shelxl refinement is uniquely defined
by the following loop, which should always be used as a source of
symmetry information in preference to the above space-group names.
They are only intended as comments.
;

loop_
_space_group_symop_operation_xyz
'x, y, z'
'-x, -y, -z'

loop_
_atom_site_label
_atom_site_type_symbol
_atom_site_fract_x
_atom_site_fract_y
_atom_site_fract_z
_atom_site_U_iso_or_equiv
_atom_site_adp_type
_atom_site_occupancy
_atom_site_site_symmetry_order
_atom_site_calc_flag
_atom_site_refinement_flags_posn
_atom_site_refinement_flags_adp
O1 O 0.09735(15) -0.12476(16) 0.29694(14) 0.0569(4) Uani 1 1 d . .
H1 H 0.1191 -0.0590 0.3676 0.085 Uiso 1 1 calc R U
O2 O 0.28215(16) 0.11086(15) 0.48255(13) 0.0529(4) Uani 1 1 d . .
O3 O 0.7874(2) 0.45467(16) 0.22115(13) 0.0670(5) Uani 1 1 d . .
O4 O 1.06934(16) 0.84341(15) 0.57692(15) 0.0605(4) Uani 1 1 d . .
N1 N 0.6889(2) 0.46952(17) 0.64183(14) 0.0447(4) Uani 1 1 d . .
N2 N 0.92498(19) 0.64754(16) 0.40124(15) 0.0454(4) Uani 1 1 d . .
H2 H 0.9775 0.6888 0.3530 0.055 Uiso 1 1 calc R U
N3 N 0.88165(19) 0.65811(16) 0.60953(14) 0.0441(4) Uani 1 1 d . .
C1 C 0.3899(2) -0.01488(18) 0.31132(17) 0.0377(4) Uani 1 1 d . .
C2 C 0.2383(2) -0.1265(2) 0.25146(18) 0.0427(4) Uani 1 1 d . .
C3 C 0.2324(3) -0.2418(2) 0.14235(19) 0.0534(5) Uani 1 1 d . .
H3 H 0.1318 -0.3134 0.1004 0.064 Uiso 1 1 calc R U
C4 C 0.3736(3) -0.2522(2) 0.09487(19) 0.0530(5) Uani 1 1 d . .
H4 H 0.3660 -0.3299 0.0200 0.064 Uiso 1 1 calc R U
C5 C 0.5280(2) -0.1491(2) 0.15609(17) 0.0436(4) Uani 1 1 d . .
C6 C 0.5318(2) -0.03257(18) 0.26289(17) 0.0392(4) Uani 1 1 d . .
H6 H 0.6332 0.0377 0.3049 0.047 Uiso 1 1 calc R U
C7 C 0.6873(3) -0.1584(2) 0.1086(2) 0.0536(5) Uani 1 1 d . .
H7 H 0.7790 -0.1192 0.1863 0.064 Uiso 1 1 calc R U
C8 C 0.7208(3) -0.0588(3) 0.0258(2) 0.0729(7) Uani 1 1 d . .
H8A H 0.6353 -0.0954 -0.0530 0.109 Uiso 1 1 calc R U
H8B H 0.8276 -0.0579 0.0043 0.109 Uiso 1 1 calc R U
H8C H 0.7208 0.0405 0.0733 0.109 Uiso 1 1 calc R U
C9 C 0.6927(4) -0.3136(3) 0.0390(3) 0.0864(8) Uani 1 1 d . .
H9A H 0.6091 -0.3538 -0.0410 0.130 Uiso 1 1 calc R U
H9B H 0.6715 -0.3751 0.0936 0.130 Uiso 1 1 calc R U
H9C H 0.8010 -0.3112 0.0199 0.130 Uiso 1 1 calc R U
C10 C 0.3939(2) 0.11279(19) 0.42115(17) 0.0387(4) Uani 1 1 d . .
C11 C 0.5311(2) 0.25316(18) 0.46130(17) 0.0365(4) Uani 1 1 d . .
C12 C 0.6092(2) 0.31036(18) 0.37680(16) 0.0376(4) Uani 1 1 d . .
H12 H 0.5831 0.2573 0.2881 0.045 Uiso 1 1 calc R U
C13 C 0.7264(2) 0.44684(18) 0.42431(16) 0.0351(4) Uani 1 1 d . .
C14 C 0.7632(2) 0.52189(18) 0.55791(16) 0.0361(4) Uani 1 1 d . .
C15 C 0.5755(2) 0.33937(19) 0.59253(17) 0.0419(4) Uani 1 1 d . .
H15 H 0.5212 0.3026 0.6499 0.050 Uiso 1 1 calc R U
C16 C 0.8114(2) 0.5127(2) 0.33800(18) 0.0435(4) Uani 1 1 d . .
C17 C 0.9653(2) 0.7252(2) 0.53272(19) 0.0446(4) Uani 1 1 d . .
C18 C 0.9163(3) 0.7398(2) 0.7490(2) 0.0653(6) Uani 1 1 d . .
H18A H 0.8136 0.7302 0.7785 0.098 Uiso 1 1 calc R U
H18B H 0.9679 0.8431 0.7636 0.098 Uiso 1 1 calc R U
H18C H 0.9902 0.6998 0.7966 0.098 Uiso 1 1 calc R U

loop_
_atom_site_aniso_label
_atom_site_aniso_U_11
_atom_site_aniso_U_22
_atom_site_aniso_U_33
_atom_site_aniso_U_23
_atom_site_aniso_U_13
_atom_site_aniso_U_12
O1 0.0404(8) 0.0497(9) 0.0658(9) 0.0115(7) 0.0097(7) -0.0086(6)
O2 0.0444(7) 0.0461(8) 0.0621(8) 0.0125(7) 0.0185(6) 0.0006(6)
O3 0.0911(11) 0.0528(9) 0.0408(8) 0.0112(7) 0.0164(7) -0.0110(8)
O4 0.0466(8) 0.0371(8) 0.0773(10) 0.0056(7) 0.0084(7) -0.0116(6)
N1 0.0515(9) 0.0358(9) 0.0387(8) 0.0073(7) 0.0091(7) 0.0012(7)
N2 0.0464(9) 0.0338(8) 0.0524(9) 0.0131(7) 0.0173(7) -0.0005(7)
N3 0.0465(9) 0.0299(8) 0.0425(8) 0.0020(6) 0.0046(7) -0.0018(7)
C1 0.0376(9) 0.0286(9) 0.0424(9) 0.0141(7) 0.0042(7) -0.0008(7)
C2 0.0379(9) 0.0366(10) 0.0482(10) 0.0167(8) 0.0041(8) -0.0017(8)
C3 0.0487(11) 0.0393(11) 0.0523(11) 0.0069(9) -0.0044(9) -0.0086(9)
C4 0.0639(13) 0.0400(11) 0.0436(11) 0.0060(9) 0.0040(9) 0.0050(9)
C5 0.0515(11) 0.0331(10) 0.0422(10) 0.0130(8) 0.0058(8) 0.0052(8)
C6 0.0385(9) 0.0292(9) 0.0440(10) 0.0126(7) 0.0041(7) -0.0009(7)
C7 0.0547(12) 0.0523(12) 0.0509(11) 0.0121(9) 0.0103(9) 0.0148(9)
C8 0.0752(16) 0.0705(16) 0.0794(16) 0.0288(13) 0.0337(13) 0.0149(13)
C9 0.0907(19) 0.0623(16) 0.116(2) 0.0252(15) 0.0379(17) 0.0339(14)
C10 0.0356(9) 0.0338(9) 0.0457(10) 0.0168(8) 0.0066(8) 0.0034(7)
C11 0.0357(9) 0.0280(9) 0.0429(9) 0.0115(7) 0.0059(7) 0.0041(7)
C12 0.0412(9) 0.0287(9) 0.0362(9) 0.0071(7) 0.0035(7) 0.0034(7)
C13 0.0366(9) 0.0273(8) 0.0381(9) 0.0091(7) 0.0061(7) 0.0049(7)
C14 0.0375(9) 0.0259(9) 0.0396(9) 0.0061(7) 0.0059(7) 0.0047(7)
C15 0.0454(10) 0.0367(10) 0.0422(10) 0.0133(8) 0.0123(8) 0.0052(8)
C16 0.0493(10) 0.0327(10) 0.0430(10) 0.0100(8) 0.0099(8) 0.0023(8)
C17 0.0366(9) 0.0317(10) 0.0582(11) 0.0091(9) 0.0076(8) 0.0029(8)
C18 0.0776(15) 0.0457(12) 0.0465(12) -0.0049(9) 0.0065(11) -0.0070(11)

loop_
_atom_type_symbol
_atom_type_description
_atom_type_scat_dispersion_real
_atom_type_scat_dispersion_imag
_atom_type_scat_source
C C 0.0033 0.0016 'International Tables Vol C Tables 4.2.6.8 and 6.1.1.4'
H H 0.0000 0.0000 'International Tables Vol C Tables 4.2.6.8 and 6.1.1.4'
N N 0.0061 0.0033 'International Tables Vol C Tables 4.2.6.8 and 6.1.1.4'
O O 0.0106 0.0060 'International Tables Vol C Tables 4.2.6.8 and 6.1.1.4'

loop_
_geom_angle_atom_site_label_1
_geom_angle_atom_site_label_2
_geom_angle_atom_site_label_3
_geom_angle
C2 O1 H1 109.5
C15 N1 C14 116.70(15)
C16 N2 C17 127.81(16)
C16 N2 H2 116.1
C17 N2 H2 116.1
C17 N3 C14 122.24(15)
C17 N3 C18 117.44(16)
C14 N3 C18 120.25(16)
C6 C1 C2 118.09(16)
C6 C1 C10 122.46(15)
C2 C1 C10 119.45(16)
O1 C2 C3 118.26(16)
O1 C2 C1 122.48(16)
C3 C2 C1 119.25(17)
C4 C3 C2 120.71(18)
C4 C3 H3 119.6
C2 C3 H3 119.6
C3 C4 C5 121.71(18)
C3 C4 H4 119.1
C5 C4 H4 119.1
C6 C5 C4 117.07(18)
C6 C5 C7 119.55(17)
C4 C5 C7 123.37(17)
C5 C6 C1 122.98(16)
C5 C6 H6 118.5
C1 C6 H6 118.5
C9 C7 C8 110.85(19)
C9 C7 C5 114.50(19)
C8 C7 C5 110.62(17)
C9 C7 H7 106.8
C8 C7 H7 106.8
C5 C7 H7 106.8
C7 C8 H8A 109.5
C7 C8 H8B 109.5
H8A C8 H8B 109.5
C7 C8 H8C 109.5
H8A C8 H8C 109.5
H8B C8 H8C 109.5
C7 C9 H9A 109.5
C7 C9 H9B 109.5
H9A C9 H9B 109.5
C7 C9 H9C 109.5
H9A C9 H9C 109.5
H9B C9 H9C 109.5
O2 C10 C1 121.55(16)
O2 C10 C11 117.13(16)
C1 C10 C11 121.29(15)
C12 C11 C15 116.99(15)
C12 C11 C10 124.81(15)
C15 C11 C10 118.00(15)
C11 C12 C13 119.63(16)
C11 C12 H12 120.2
C13 C12 H12 120.2
C12 C13 C14 118.37(16)
C12 C13 C16 121.57(15)
C14 C13 C16 120.06(15)
N1 C14 N3 116.66(15)
N1 C14 C13 123.26(16)
N3 C14 C13 120.08(16)
N1 C15 C11 125.03(16)
N1 C15 H15 117.5
C11 C15 H15 117.5
O3 C16 N2 121.78(17)
O3 C16 C13 124.24(17)
N2 C16 C13 113.97(15)
O4 C17 N2 121.46(18)
O4 C17 N3 122.69(18)
N2 C17 N3 115.83(15)
N3 C18 H18A 109.5
N3 C18 H18B 109.5
H18A C18 H18B 109.5
N3 C18 H18C 109.5
H18A C18 H18C 109.5
H18B C18 H18C 109.5

loop_
_geom_bond_atom_site_label_1
_geom_bond_atom_site_label_2
_geom_bond_distance
O1 C2 1.353(2)
O1 H1 0.8200
O2 C10 1.232(2)
O3 C16 1.210(2)
O4 C17 1.205(2)
N1 C15 1.323(2)
N1 C14 1.332(2)
N2 C16 1.368(2)
N2 C17 1.376(2)
N2 H2 0.8600
N3 C17 1.377(2)
N3 C14 1.384(2)
N3 C18 1.462(2)
C1 C6 1.399(2)
C1 C2 1.412(2)
C1 C10 1.458(2)
C2 C3 1.378(3)
C3 C4 1.375(3)
C3 H3 0.9300
C4 C5 1.397(3)
C4 H4 0.9300
C5 C6 1.374(2)
C5 C7 1.517(3)
C6 H6 0.9300
C7 C9 1.502(3)
C7 C8 1.505(3)
C7 H7 0.9800
C8 H8A 0.9600
C8 H8B 0.9600
C8 H8C 0.9600
C9 H9A 0.9600
C9 H9B 0.9600
C9 H9C 0.9600
C10 C11 1.491(2)
C11 C12 1.376(2)
C11 C15 1.393(2)
C12 C13 1.380(2)
C12 H12 0.9300
C13 C14 1.392(2)
C13 C16 1.463(2)
C15 H15 0.9300
C18 H18A 0.9600
C18 H18B 0.9600
C18 H18C 0.9600

loop_
_geom_hbond_atom_site_label_D
_geom_hbond_atom_site_label_H
_geom_hbond_atom_site_label_A
_geom_hbond_distance_DH
_geom_hbond_distance_HA
_geom_hbond_distance_DA
_geom_hbond_angle_DHA
_geom_hbond_site_symmetry_A
O1 H1 O2 0.82 1.89 2.5963(18) 144.4 .
N2 H2 O1 0.86 2.16 2.960(2) 154.6 1_665
C18 H18C O3 0.96 2.63 3.458(3) 144.6 2_766

loop_
_geom_torsion_atom_site_label_1
_geom_torsion_atom_site_label_2
_geom_torsion_atom_site_label_3
_geom_torsion_atom_site_label_4
_geom_torsion
C6 C1 C2 O1 175.25(16)
C10 C1 C2 O1 -4.1(3)
C6 C1 C2 C3 -4.9(3)
C10 C1 C2 C3 175.74(16)
O1 C2 C3 C4 -177.51(17)
C1 C2 C3 C4 2.6(3)
C2 C3 C4 C5 1.3(3)
C3 C4 C5 C6 -2.8(3)
C3 C4 C5 C7 178.63(18)
C4 C5 C6 C1 0.3(3)
C7 C5 C6 C1 178.97(16)
C2 C1 C6 C5 3.5(3)
C10 C1 C6 C5 -177.18(16)
C6 C5 C7 C9 152.6(2)
C4 C5 C7 C9 -28.8(3)
C6 C5 C7 C8 -81.2(2)
C4 C5 C7 C8 97.3(2)
C6 C1 C10 O2 -162.36(16)
C2 C1 C10 O2 17.0(3)
C6 C1 C10 C11 19.6(2)
C2 C1 C10 C11 -161.06(15)
O2 C10 C11 C12 -143.06(17)
C1 C10 C11 C12 35.1(2)
O2 C10 C11 C15 31.7(2)
C1 C10 C11 C15 -150.19(16)
C15 C11 C12 C13 0.5(2)
C10 C11 C12 C13 175.31(15)
C11 C12 C13 C14 0.7(2)
C11 C12 C13 C16 -179.40(15)
C15 N1 C14 N3 179.94(15)
C15 N1 C14 C13 0.1(3)
C17 N3 C14 N1 -178.99(15)
C18 N3 C14 N1 -2.0(3)
C17 N3 C14 C13 0.8(3)
C18 N3 C14 C13 177.80(17)
C12 C13 C14 N1 -1.1(3)
C16 C13 C14 N1 179.01(15)
C12 C13 C14 N3 179.13(14)
C16 C13 C14 N3 -0.8(2)
C14 N1 C15 C11 1.3(3)
C12 C11 C15 N1 -1.6(3)
C10 C11 C15 N1 -176.73(15)
C17 N2 C16 O3 -179.50(18)
C17 N2 C16 C13 -0.4(3)
C12 C13 C16 O3 -0.3(3)
C14 C13 C16 O3 179.62(18)
C12 C13 C16 N2 -179.34(15)
C14 C13 C16 N2 0.6(2)
C16 N2 C17 O4 179.44(17)
C16 N2 C17 N3 0.4(3)
C14 N3 C17 O4 -179.59(17)
C18 N3 C17 O4 3.3(3)
C14 N3 C17 N2 -0.6(3)
C18 N3 C17 N2 -177.67(17)
